data_7109426
loop_
_publ_author_name
'Tamas Panda'
'Tanay Kundu'
'Rahul Banerjee'

_publ_section_title
;
 Structural isomerism leading to variable proton conductivity in
 indium(III) isophthalic acid based frameworks
;
_journal_name_full Chem.Commun.
_journal_page_first 6197
_journal_paper_doi 10.1039/c3cc41939h
_journal_volume 49
_journal_year 2013
_chemical_formula_moiety 'C16 H8 In O8, C2 H8 N'
_chemical_formula_sum 'C18 H16 In N O8'
_chemical_formula_weight 489.14
_chemical_name_systematic
; 
 ? 
;
_space_group_IT_number 33
_symmetry_cell_setting orthorhombic
_symmetry_space_group_name_Hall 'P 2c -2n'
_symmetry_space_group_name_H-M 'P n a 21'
_atom_sites_solution_hydrogens geom
_atom_sites_solution_primary direct
_atom_sites_solution_secondary difmap
_cell_angle_alpha 90.00
_cell_angle_beta 90.00
_cell_angle_gamma 90.00
_cell_formula_units_Z 4
_cell_length_a 15.8408(4)
_cell_length_b 16.5349(3)
_cell_length_c 9.94883(14)
_cell_measurement_temperature 100(2)
_cell_measurement_theta_max 29.15
_cell_measurement_theta_min 3.29
_cell_volume 2605.86(9)
_computing_cell_refinement 'Bruker SMART'
_computing_data_collection 'Bruker SMART'
_computing_data_reduction 'Bruker SAINT'
_computing_molecular_graphics 'Bruker SHELXTL'
_computing_publication_material 'Bruker SHELXTL'
_computing_structure_refinement 'Bruker SHELXTL'
_computing_structure_solution 'Bruker SHELXTL'
_diffrn_ambient_temperature 100(2)
_diffrn_measured_fraction_theta_full 0.997
_diffrn_measured_fraction_theta_max 0.902
_diffrn_measurement_device_type 'Bruker, Apex CCD area Detector'
_diffrn_measurement_method SMART
_diffrn_radiation_monochromator graphite
_diffrn_radiation_source 'fine-focus sealed tube'
_diffrn_radiation_type MoK\a
_diffrn_radiation_wavelength 0.71073
_diffrn_reflns_av_R_equivalents 0.0236
_diffrn_reflns_av_sigmaI/netI 0.0305
_diffrn_reflns_limit_h_max 21
_diffrn_reflns_limit_h_min -21
_diffrn_reflns_limit_k_max 22
_diffrn_reflns_limit_k_min -22
_diffrn_reflns_limit_l_max 13
_diffrn_reflns_limit_l_min -13
_diffrn_reflns_number 15548
_diffrn_reflns_theta_full 25.00
_diffrn_reflns_theta_max 29.15
_diffrn_reflns_theta_min 3.29
_exptl_absorpt_coefficient_mu 0.940
_exptl_absorpt_correction_T_max 0.868
_exptl_absorpt_correction_T_min 0.763
_exptl_absorpt_correction_type empirical
_exptl_absorpt_process_details 'Blessing, Acta Cryst. (1995) A51 33-58'
_exptl_crystal_colour Colorless
_exptl_crystal_density_diffrn 1.247
_exptl_crystal_density_method 'not measured'
_exptl_crystal_description Plate
_exptl_crystal_F_000 976
_exptl_crystal_size_max 0.32
_exptl_crystal_size_mid 0.24
_exptl_crystal_size_min 0.15
_refine_diff_density_max 2.211
_refine_diff_density_min -1.192
_refine_diff_density_rms 0.154
_refine_ls_abs_structure_details 'Flack H D (1983), Acta Cryst. A39, 876-881'
_refine_ls_abs_structure_Flack 0.55(7)
_refine_ls_extinction_method none
_refine_ls_goodness_of_fit_ref 1.132
_refine_ls_hydrogen_treatment constr
_refine_ls_matrix_type full
_refine_ls_number_parameters 208
_refine_ls_number_reflns 5885
_refine_ls_number_restraints 4
_refine_ls_restrained_S_all 1.135
_refine_ls_R_factor_all 0.0820
_refine_ls_R_factor_gt 0.0725
_refine_ls_shift/su_max 0.001
_refine_ls_shift/su_mean 0.000
_refine_ls_structure_factor_coef Fsqd
_refine_ls_weighting_details 'calc w=1/[\s^2^(Fo^2^)+(0.1434P)^2^+2.6229P] where P=(Fo^2^+2Fc^2^)/3'
_refine_ls_weighting_scheme calc
_refine_ls_wR_factor_gt 0.2213
_refine_ls_wR_factor_ref 0.2361
_reflns_number_gt 4794
_reflns_number_total 7034
_reflns_threshold_expression >2sigma(I)
_cod_data_source_file c3cc41939h.txt
_cod_data_source_block In-IA-2D-1_final
_cod_original_cell_volume 2605.86(8)
_cod_database_code 7109426

loop_
_symmetry_equiv_pos_as_xyz
'x, y, z'
'-x, -y, z+1/2'
'-x+1/2, y+1/2, z+1/2'
'x+1/2, -y+1/2, z'

loop_
_atom_site_label
_atom_site_type_symbol
_atom_site_fract_x
_atom_site_fract_y
_atom_site_fract_z
_atom_site_U_iso_or_equiv
_atom_site_adp_type
_atom_site_occupancy
_atom_site_symmetry_multiplicity
_atom_site_calc_flag
_atom_site_refinement_flags
C1 C 0.3277(8) 0.0781(8) 0.3897(11) 0.068(3) Uani 1 1 d .
C2 C 0.3581(7) 0.0457(6) 0.5216(10) 0.0498(13) Uani 1 1 d .
C3 C 0.3292(5) 0.0761(4) 0.6418(15) 0.0676(15) Uani 1 1 d .
H3 H 0.2903 0.1182 0.6417 0.081 Uiso 1 1 calc R
C4 C 0.3576(7) 0.0447(7) 0.7635(11) 0.0587(15) Uani 1 1 d .
C5 C 0.4179(6) -0.0149(7) 0.7602(12) 0.0678(17) Uani 1 1 d .
H5 H 0.4395 -0.0325 0.8421 0.081 Uiso 1 1 calc R
C6 C 0.4467(5) -0.0483(4) 0.6538(10) 0.0584(18) Uani 1 1 d .
H6 H 0.4851 -0.0908 0.6581 0.070 Uiso 1 1 calc R
C7 C 0.4160(7) -0.0163(8) 0.5226(14) 0.074(2) Uani 1 1 d .
H7 H 0.4359 -0.0380 0.4423 0.088 Uiso 1 1 calc R
C8 C 0.3271(8) 0.0796(6) 0.8936(7) 0.050(2) Uani 1 1 d .
C9 C 0.3590(5) 0.2695(4) 0.1426(16) 0.0647(18) Uani 1 1 d D
C10 C 0.4017(5) 0.3505(4) 0.1708(7) 0.0498(13) Uani 1 1 d D
C11 C 0.3543(6) 0.4191(5) 0.1922(11) 0.074(2) Uani 1 1 d D
H11 H 0.2956 0.4174 0.1914 0.088 Uiso 1 1 calc R
C12 C 0.3985(6) 0.4926(5) 0.2157(11) 0.0676(15) Uani 1 1 d D
H12 H 0.3685 0.5385 0.2409 0.081 Uiso 1 1 calc R
C13 C 0.4772(6) 0.4968(6) 0.2030(9) 0.0678(17) Uani 1 1 d D
H13 H 0.5034 0.5469 0.2118 0.081 Uiso 1 1 calc R
C14 C 0.5282(5) 0.4270(5) 0.1755(6) 0.0587(15) Uani 1 1 d D
C15 C 0.4888(5) 0.3556(5) 0.1527(16) 0.073(2) Uani 1 1 d D
H15 H 0.5194 0.3106 0.1254 0.087 Uiso 1 1 calc R
C16 C 0.6222(7) 0.4326(7) 0.1534(19) 0.096(3) Uani 1 1 d D
C17 C 0.1285(9) 0.2965(7) 0.6422(18) 0.129(4) Uani 1 1 d .
H17C H 0.0736 0.3139 0.6131 0.194 Uiso 1 1 calc R
H17A H 0.1607 0.2789 0.5658 0.194 Uiso 1 1 calc R
H17B H 0.1571 0.3407 0.6852 0.194 Uiso 1 1 calc R
C18 C 0.0492(11) 0.2568(8) 0.8612(14) 0.129(4) Uani 1 1 d .
H18A H 0.0191 0.3035 0.8296 0.194 Uiso 1 1 calc R
H18B H 0.0791 0.2702 0.9421 0.194 Uiso 1 1 calc R
H18C H 0.0099 0.2139 0.8791 0.194 Uiso 1 1 calc R
In1 In 0.28902(3) 0.12699(2) 0.1433(2) 0.0462(2) Uani 1 1 d .
N1 N 0.1191(15) 0.2263(9) 0.742(2) 0.271(16) Uani 1 1 d .
H1A H 0.1692 0.2145 0.7795 0.325 Uiso 1 1 calc R
H1B H 0.0998 0.1819 0.6994 0.325 Uiso 1 1 calc R
O1 O 0.2838(6) 0.1384(7) 0.3873(9) 0.069(2) Uani 1 1 d .
O2 O 0.3498(5) 0.0430(5) 0.2830(6) 0.069(2) Uani 1 1 d .
O3 O 0.2815(3) 0.2638(3) 0.1359(12) 0.0758(19) Uani 1 1 d .
O4 O 0.4024(3) 0.2072(3) 0.1375(11) 0.0681(13) Uani 1 1 d .
O5 O 0.6563(5) 0.3683(5) 0.145(3) 0.112(2) Uani 1 1 d .
O6 O 0.6618(5) 0.4911(6) 0.1146(11) 0.112(2) Uani 1 1 d .
O7 O 0.2799(8) 0.1415(9) 0.8957(13) 0.099(4) Uani 1 1 d .
O8 O 0.3507(5) 0.0455(5) 1.0003(6) 0.066(2) Uani 1 1 d .

loop_
_atom_site_aniso_label
_atom_site_aniso_U_11
_atom_site_aniso_U_22
_atom_site_aniso_U_33
_atom_site_aniso_U_23
_atom_site_aniso_U_13
_atom_site_aniso_U_12
C1 0.065(8) 0.083(8) 0.055(6) -0.014(5) 0.018(5) 0.015(7)
C2 0.058(3) 0.047(2) 0.044(3) 0.003(2) 0.004(2) 0.006(2)
C3 0.063(3) 0.055(3) 0.085(4) -0.008(4) 0.014(4) 0.009(2)
C4 0.064(4) 0.071(3) 0.041(3) 0.005(2) 0.008(2) 0.004(3)
C5 0.063(4) 0.063(3) 0.077(4) 0.004(3) -0.003(3) 0.007(3)
C6 0.068(4) 0.070(4) 0.037(4) -0.019(4) -0.003(5) 0.016(3)
C7 0.061(4) 0.065(4) 0.094(5) -0.001(3) 0.016(3) 0.001(3)
C8 0.078(8) 0.048(5) 0.024(3) -0.014(3) 0.013(4) -0.004(5)
C9 0.066(5) 0.052(3) 0.076(5) -0.018(7) 0.015(7) -0.002(3)
C10 0.058(3) 0.047(2) 0.044(3) 0.003(2) 0.004(2) 0.006(2)
C11 0.061(4) 0.065(4) 0.094(5) -0.001(3) 0.016(3) 0.001(3)
C12 0.063(3) 0.055(3) 0.085(4) -0.008(4) 0.014(4) 0.009(2)
C13 0.063(4) 0.063(3) 0.077(4) 0.004(3) -0.003(3) 0.007(3)
C14 0.064(4) 0.071(3) 0.041(3) 0.005(2) 0.008(2) 0.004(3)
C15 0.056(4) 0.065(4) 0.098(7) 0.013(7) 0.024(8) 0.001(3)
C16 0.079(6) 0.090(6) 0.120(9) -0.004(10) 0.034(9) -0.002(5)
C17 0.197(10) 0.119(6) 0.071(5) 0.036(5) 0.037(6) 0.099(7)
C18 0.197(10) 0.119(6) 0.071(5) 0.036(5) 0.037(6) 0.099(7)
In1 0.0544(3) 0.0469(3) 0.0373(3) 0.0007(3) 0.0002(5) 0.00976(14)
N1 0.40(3) 0.140(12) 0.27(2) 0.116(15) 0.20(2) 0.160(18)
O1 0.109(6) 0.073(4) 0.026(3) 0.006(2) 0.001(2) 0.023(3)
O2 0.109(6) 0.073(4) 0.026(3) 0.006(2) 0.001(2) 0.023(3)
O3 0.065(4) 0.055(3) 0.107(6) 0.021(5) 0.007(5) 0.001(2)
O4 0.062(3) 0.052(2) 0.090(4) 0.009(4) 0.004(5) 0.005(2)
O5 0.074(3) 0.128(5) 0.132(6) -0.004(5) 0.019(5) -0.017(3)
O6 0.074(3) 0.128(5) 0.132(6) -0.004(5) 0.019(5) -0.017(3)
O7 0.120(9) 0.112(8) 0.064(6) 0.002(5) 0.016(5) 0.069(6)
O8 0.083(5) 0.085(5) 0.031(3) 0.002(3) 0.003(3) 0.010(4)

loop_
_atom_type_symbol
_atom_type_description
_atom_type_scat_dispersion_real
_atom_type_scat_dispersion_imag
_atom_type_scat_source
C C 0.0033 0.0016 'International Tables Vol C Tables 4.2.6.8 and 6.1.1.4'
H H 0.0000 0.0000 'International Tables Vol C Tables 4.2.6.8 and 6.1.1.4'
N N 0.0061 0.0033 'International Tables Vol C Tables 4.2.6.8 and 6.1.1.4'
O O 0.0106 0.0060 'International Tables Vol C Tables 4.2.6.8 and 6.1.1.4'
In In -0.7276 1.3100 'International Tables Vol C Tables 4.2.6.8 and 6.1.1.4'

loop_
_geom_angle_atom_site_label_1
_geom_angle_atom_site_label_2
_geom_angle_atom_site_label_3
_geom_angle
_geom_angle_site_symmetry_1
_geom_angle_site_symmetry_3
O1 C1 O2 121.4(12) . .
O1 C1 C2 119.6(10) . .
O2 C1 C2 119.0(10) . .
C3 C2 C7 119.2(10) . .
C3 C2 C1 121.7(9) . .
C7 C2 C1 119.2(10) . .
C2 C3 C4 120.8(6) . .
C2 C3 H3 119.6 . .
C4 C3 H3 119.6 . .
C5 C4 C3 118.2(9) . .
C5 C4 C8 121.4(10) . .
C3 C4 C8 120.3(10) . .
C6 C5 C4 125.3(11) . .
C6 C5 H5 117.4 . .
C4 C5 H5 117.4 . .
C5 C6 C7 117.2(7) . .
C5 C6 H6 121.4 . .
C7 C6 H6 121.4 . .
C2 C7 C6 119.2(10) . .
C2 C7 H7 120.4 . .
C6 C7 H7 120.4 . .
O8 C8 O7 121.6(9) . .
O8 C8 C4 117.4(9) . .
O7 C8 C4 121.1(10) . .
O8 C8 In1 54.2(5) . 1_556
O7 C8 In1 67.4(7) . 1_556
C4 C8 In1 171.5(8) . 1_556
O3 C9 O4 119.1(6) . .
O3 C9 C10 121.2(6) . .
O4 C9 C10 119.4(7) . .
C11 C10 C15 120.7(8) . .
C11 C10 C9 120.7(8) . .
C15 C10 C9 117.9(7) . .
C10 C11 C12 117.5(9) . .
C10 C11 H11 121.3 . .
C12 C11 H11 121.3 . .
C13 C12 C11 121.3(9) . .
C13 C12 H12 119.3 . .
C11 C12 H12 119.3 . .
C12 C13 C14 122.2(9) . .
C12 C13 H13 118.9 . .
C14 C13 H13 118.9 . .
C15 C14 C13 118.3(8) . .
C15 C14 C16 119.0(8) . .
C13 C14 C16 122.3(9) . .
C14 C15 C10 119.1(9) . .
C14 C15 H15 120.4 . .
C10 C15 H15 120.4 . .
O5 C16 O6 116.8(11) . .
O5 C16 C14 113.7(10) . .
O6 C16 C14 127.2(11) . .
N1 C17 H17C 109.5 . .
N1 C17 H17A 109.5 . .
H17C C17 H17A 109.5 . .
N1 C17 H17B 109.5 . .
H17C C17 H17B 109.5 . .
H17A C17 H17B 109.5 . .
N1 C18 H18A 109.5 . .
N1 C18 H18B 109.5 . .
H18A C18 H18B 109.5 . .
N1 C18 H18C 109.5 . .
H18A C18 H18C 109.5 . .
H18B C18 H18C 109.5 . .
O5 In1 O2 117.3(6) 4_455 .
O5 In1 O8 118.3(6) 4_455 1_554
O2 In1 O8 79.96(17) . 1_554
O5 In1 O4 141.4(2) 4_455 .
O2 In1 O4 92.2(3) . .
O8 In1 O4 89.4(3) 1_554 .
O5 In1 O3 84.9(3) 4_455 .
O2 In1 O3 132.6(3) . .
O8 In1 O3 128.1(4) 1_554 .
O4 In1 O3 56.54(18) . .
O5 In1 O1 87.4(7) 4_455 .
O2 In1 O1 55.3(3) . .
O8 In1 O1 135.2(3) 1_554 .
O4 In1 O1 90.4(4) . .
O3 In1 O1 87.3(4) . .
O5 In1 O7 86.9(8) 4_455 1_554
O2 In1 O7 135.9(3) . 1_554
O8 In1 O7 56.0(3) 1_554 1_554
O4 In1 O7 87.9(5) . 1_554
O3 In1 O7 82.4(5) . 1_554
O1 In1 O7 168.7(2) . 1_554
O5 In1 C8 104.1(7) 4_455 1_554
O2 In1 C8 107.8(3) . 1_554
O8 In1 C8 27.8(3) 1_554 1_554
O4 In1 C8 88.2(4) . 1_554
O3 In1 C8 105.9(4) . 1_554
O1 In1 C8 163.0(3) . 1_554
O7 In1 C8 28.2(3) 1_554 1_554
C17 N1 C18 106.9(10) . .
C17 N1 H1A 110.3 . .
C18 N1 H1A 110.3 . .
C17 N1 H1B 110.3 . .
C18 N1 H1B 110.3 . .
H1A N1 H1B 108.6 . .
C1 O1 In1 86.4(8) . .
C1 O2 In1 96.9(7) . .
C9 O3 In1 91.3(4) . .
C9 O4 In1 92.7(4) . .
C16 O5 In1 114.8(7) . 4
C8 O7 In1 84.5(7) . 1_556
C8 O8 In1 98.0(6) . 1_556

loop_
_geom_bond_atom_site_label_1
_geom_bond_atom_site_label_2
_geom_bond_distance
_geom_bond_site_symmetry_2
C1 O1 1.216(14) .
C1 O2 1.260(12) .
C1 C2 1.497(15) .
C2 C3 1.375(16) .
C2 C7 1.377(15) .
C3 C4 1.392(17) .
C3 H3 0.9300 .
C4 C5 1.373(15) .
C4 C8 1.498(13) .
C5 C6 1.278(14) .
C5 H5 0.9300 .
C6 C7 1.490(16) .
C6 H6 0.9300 .
C7 H7 0.9300 .
C8 O8 1.259(12) .
C8 O7 1.268(15) .
C8 In1 2.673(8) 1_556
C9 O3 1.232(8) .
C9 O4 1.240(8) .
C9 C10 1.527(10) .
C10 C11 1.375(11) .
C10 C15 1.394(11) .
C11 C12 1.422(13) .
C11 H11 0.9300 .
C12 C13 1.255(13) .
C12 H12 0.9300 .
C13 C14 1.435(11) .
C13 H13 0.9300 .
C14 C15 1.355(12) .
C14 C16 1.508(12) .
C15 H15 0.9300 .
C16 O5 1.196(12) .
C16 O6 1.217(13) .
C17 N1 1.534(18) .
C17 H17C 0.9600 .
C17 H17A 0.9600 .
C17 H17B 0.9600 .
C18 N1 1.70(2) .
C18 H18A 0.9600 .
C18 H18B 0.9600 .
C18 H18C 0.9600 .
In1 O5 2.103(8) 4_455
In1 O2 2.189(7) .
In1 O8 2.190(8) 1_554
In1 O4 2.232(5) .
In1 O3 2.266(5) .
In1 O1 2.437(10) .
In1 O7 2.479(14) 1_554
In1 C8 2.673(8) 1_554
N1 H1A 0.9000 .
N1 H1B 0.9000 .
O5 In1 2.103(8) 4
O7 In1 2.479(14) 1_556
O8 In1 2.190(8) 1_556
